data_4032797
loop_
_publ_author_name
'Huang, Adrian'
'Wo, Kellie'
'Lee, So Yeun Christine'
'Kneitschel, Nika'
'Chang, Jennifer'
'Zhu, Kathleen'
'Mello, Tatsiana'
'Bancroft, Laura'
'Norman, Natalie J.'
'Zheng, Shao-Liang'

_publ_section_title
;
 Regioselective Synthesis, NMR, and Crystallographic Analysis of
 N1-Substituted Pyrazoles.
;
_journal_issue 17
_journal_name_full 'The Journal of organic chemistry'
_journal_page_first 8864
_journal_page_last 8872
_journal_paper_doi 10.1021/acs.joc.7b01006
_journal_volume 82
_journal_year 2017
_chemical_absolute_configuration ad
_chemical_formula_sum 'C8 H5 N5 O4'
_chemical_formula_weight 235.17
_space_group_crystal_system orthorhombic
_space_group_IT_number 29
_space_group_name_Hall 'P 2c -2ac'
_space_group_name_H-M_alt 'P c a 21'
_symmetry_space_group_name_Hall 'P 2c -2ac'
_symmetry_space_group_name_H-M 'P c a 21'
_atom_sites_solution_hydrogens geom
_audit_creation_method SHELXL-2014/6
_cell_angle_alpha 90
_cell_angle_beta 90
_cell_angle_gamma 90
_cell_formula_units_Z 8
_cell_length_a 17.4187(5)
_cell_length_b 4.93570(10)
_cell_length_c 20.9705(6)
_cell_measurement_reflns_used 19547
_cell_measurement_temperature 100(2)
_cell_measurement_theta_max 66.5
_cell_measurement_theta_min 4.20
_cell_volume 1802.91(8)
_computing_cell_refinement 'SAINT 8.34C (Bruker-AXS, 2014)'
_computing_data_collection 'APEX2 v2014.3.0 (Bruker-AXS, 2014)'
_computing_data_reduction 'SAINT 8.34C (Bruker-AXS, 2014)'
_computing_molecular_graphics 'Bruker SHELXTL (Sheldrick, 2015)'
_computing_publication_material 'Bruker SHELXTL (Sheldrick, 2015)'
_computing_structure_refinement 'SHELXL-2014 (Sheldrick, 2015)'
_computing_structure_solution 'SHELXT-2014 (Sheldrick, 2015)'
_diffrn_ambient_temperature 100(2)
_diffrn_measured_fraction_theta_full 1.000
_diffrn_measured_fraction_theta_max 1.000
_diffrn_measurement_device_type
;
Bruker D8 goniometer with CCD area detector  
;
_diffrn_measurement_method 'omega and phi scans'
_diffrn_radiation_monochromator graphite
_diffrn_radiation_source 'I\mS microfocus tube'
_diffrn_radiation_type CuK\a
_diffrn_radiation_wavelength 1.54178
_diffrn_reflns_av_R_equivalents 0.0568
_diffrn_reflns_av_unetI/netI 0.0218
_diffrn_reflns_Laue_measured_fraction_full 1.000
_diffrn_reflns_Laue_measured_fraction_max 1.000
_diffrn_reflns_limit_h_max 20
_diffrn_reflns_limit_h_min -18
_diffrn_reflns_limit_k_max 5
_diffrn_reflns_limit_k_min -5
_diffrn_reflns_limit_l_max 24
_diffrn_reflns_limit_l_min -24
_diffrn_reflns_number 37201
_diffrn_reflns_point_group_measured_fraction_full 1.000
_diffrn_reflns_point_group_measured_fraction_max 1.000
_diffrn_reflns_theta_full 66.500
_diffrn_reflns_theta_max 66.670
_diffrn_reflns_theta_min 4.216
_exptl_absorpt_coefficient_mu 1.244
_exptl_absorpt_correction_T_max 0.8642
_exptl_absorpt_correction_T_min 0.8147
_exptl_absorpt_correction_type multi-scan
_exptl_absorpt_process_details sadabs
_exptl_crystal_colour colorless
_exptl_crystal_density_diffrn 1.733
_exptl_crystal_description needle
_exptl_crystal_F_000 960
_exptl_crystal_size_max 0.160
_exptl_crystal_size_mid 0.040
_exptl_crystal_size_min 0.040
_refine_diff_density_max 0.187
_refine_diff_density_min -0.197
_refine_diff_density_rms 0.041
_refine_ls_abs_structure_details
;
 Refined as an inversion twin.
;
_refine_ls_abs_structure_Flack 0.4(3)
_refine_ls_extinction_coef 0.00051(10)
_refine_ls_extinction_expression Fc^*^=kFc[1+0.001xFc^2^\l^3^/sin(2\q)]^-1/4^
_refine_ls_extinction_method SHELXL
_refine_ls_goodness_of_fit_ref 1.074
_refine_ls_hydrogen_treatment constr
_refine_ls_matrix_type full
_refine_ls_number_parameters 309
_refine_ls_number_reflns 3165
_refine_ls_number_restraints 1
_refine_ls_restrained_S_all 1.074
_refine_ls_R_factor_all 0.0324
_refine_ls_R_factor_gt 0.0280
_refine_ls_shift/su_max 0.000
_refine_ls_shift/su_mean 0.000
_refine_ls_structure_factor_coef Fsqd
_refine_ls_weighting_details 'w=1/[\s^2^(Fo^2^)+(0.0389P)^2^+0.6551P] where P=(Fo^2^+2Fc^2^)/3'
_refine_ls_weighting_scheme calc
_refine_ls_wR_factor_gt 0.0690
_refine_ls_wR_factor_ref 0.0742
_reflns_Friedel_coverage 0.941
_reflns_Friedel_fraction_full 1.000
_reflns_Friedel_fraction_max 1.000
_reflns_number_gt 2916
_reflns_number_total 3165
_reflns_threshold_expression 'I > 2\s(I)'
_cod_data_source_file jo7b01006_si_001.cif
_cod_data_source_block Lab30
_cod_database_code 4032797
_shelx_space_group_comment
;
The symmetry employed for this shelxl refinement is uniquely defined
by the following loop, which should always be used as a source of
symmetry information in preference to the above space-group names.
They are only intended as comments.
;
_shelx_estimated_absorpt_t_min 0.826
_shelx_estimated_absorpt_t_max 0.952
_shelxl_version_number 2014/6

loop_
_space_group_symop_operation_xyz
'x, y, z'
'-x, -y, z+1/2'
'x+1/2, -y, z'
'-x+1/2, y, z+1/2'

loop_
_atom_site_label
_atom_site_type_symbol
_atom_site_fract_x
_atom_site_fract_y
_atom_site_fract_z
_atom_site_U_iso_or_equiv
_atom_site_adp_type
_atom_site_occupancy
_atom_site_site_symmetry_order
_atom_site_calc_flag
_atom_site_refinement_flags_posn
_atom_site_refinement_flags_adp
C11 C 0.54952(19) -0.1750(7) 0.64235(16) 0.0129(7) Uani 1 1 d . .
C12 C 0.55245(19) -0.1084(7) 0.70731(17) 0.0131(7) Uani 1 1 d . .
H12 H 0.5827 -0.1890 0.7399 0.016 Uiso 1 1 calc R U
C13 C 0.50115(19) 0.1006(7) 0.71250(16) 0.0132(7) Uani 1 1 d . .
H13 H 0.4888 0.1989 0.7501 0.016 Uiso 1 1 calc R U
C14 C 0.41295(18) 0.3289(7) 0.63578(16) 0.0123(7) Uani 1 1 d . .
C15 C 0.3834(2) 0.3350(7) 0.57395(16) 0.0140(7) Uani 1 1 d . .
H15 H 0.4014 0.2145 0.5419 0.017 Uiso 1 1 calc R U
C16 C 0.32700(19) 0.5232(7) 0.56134(17) 0.0139(7) Uani 1 1 d . .
H16 H 0.3043 0.5362 0.5203 0.017 Uiso 1 1 calc R U
C17 C 0.30452(19) 0.6932(7) 0.61067(16) 0.0138(7) Uani 1 1 d . .
C18 C 0.33760(19) 0.6735(7) 0.67025(16) 0.0142(7) Uani 1 1 d . .
H18 H 0.3213 0.7938 0.7029 0.017 Uiso 1 1 calc R U
N6 N 0.50073(17) -0.0297(6) 0.60860(16) 0.0129(6) Uani 1 1 d . .
N7 N 0.47101(16) 0.1402(5) 0.65278(13) 0.0121(6) Uani 1 1 d . .
N8 N 0.39193(16) 0.4903(6) 0.68350(15) 0.0128(7) Uani 1 1 d . .
N9 N 0.59286(15) -0.3892(6) 0.61155(14) 0.0135(6) Uani 1 1 d . .
N10 N 0.24561(17) 0.9004(6) 0.60051(14) 0.0152(6) Uani 1 1 d . .
O5 O 0.58976(14) -0.4096(6) 0.55337(11) 0.0200(6) Uani 1 1 d . .
O6 O 0.62997(13) -0.5387(5) 0.64683(13) 0.0169(5) Uani 1 1 d . .
O7 O 0.22963(13) 1.0500(5) 0.64567(13) 0.0195(5) Uani 1 1 d . .
O8 O 0.21593(14) 0.9142(6) 0.54792(11) 0.0222(6) Uani 1 1 d . .
C1 C 0.81341(18) 0.3238(7) 0.35881(16) 0.0119(7) Uani 1 1 d . .
C2 C 0.81738(18) 0.3925(7) 0.29402(16) 0.0142(7) Uani 1 1 d . .
H2 H 0.8483 0.3136 0.2616 0.017 Uiso 1 1 calc R U
C3 C 0.76619(19) 0.5998(7) 0.28877(16) 0.0134(8) Uani 1 1 d . .
H3 H 0.7539 0.6966 0.2510 0.016 Uiso 1 1 calc R U
C4 C 0.67832(18) 0.8337(7) 0.36463(16) 0.0127(7) Uani 1 1 d . .
C5 C 0.64936(19) 0.8452(7) 0.42629(16) 0.0134(7) Uani 1 1 d . .
H5 H 0.6675 0.7268 0.4587 0.016 Uiso 1 1 calc R U
C6 C 0.59285(19) 1.0366(8) 0.43880(18) 0.0156(8) Uani 1 1 d . .
H6 H 0.5706 1.0534 0.4800 0.019 Uiso 1 1 calc R U
C7 C 0.57029(19) 1.2017(7) 0.38896(16) 0.0121(7) Uani 1 1 d . .
C8 C 0.60268(18) 1.1773(7) 0.32896(16) 0.0125(7) Uani 1 1 d . .
H8 H 0.5860 1.2946 0.2958 0.015 Uiso 1 1 calc R U
N1 N 0.76461(16) 0.4719(6) 0.39269(15) 0.0128(6) Uani 1 1 d . .
N2 N 0.73581(16) 0.6426(6) 0.34816(13) 0.0125(6) Uani 1 1 d . .
N3 N 0.65687(15) 0.9930(6) 0.31643(16) 0.0134(7) Uani 1 1 d . .
N4 N 0.85579(15) 0.1079(6) 0.39006(14) 0.0140(6) Uani 1 1 d . .
N5 N 0.51107(16) 1.4082(6) 0.39837(13) 0.0140(6) Uani 1 1 d . .
O1 O 0.84969(14) 0.0813(6) 0.44781(12) 0.0220(6) Uani 1 1 d . .
O2 O 0.89412(13) -0.0383(5) 0.35493(13) 0.0167(5) Uani 1 1 d . .
O3 O 0.49535(14) 1.5553(6) 0.35263(13) 0.0193(5) Uani 1 1 d . .
O4 O 0.48043(14) 1.4254(5) 0.45070(12) 0.0198(5) Uani 1 1 d . .

loop_
_atom_site_aniso_label
_atom_site_aniso_U_11
_atom_site_aniso_U_22
_atom_site_aniso_U_33
_atom_site_aniso_U_23
_atom_site_aniso_U_13
_atom_site_aniso_U_12
C11 0.0105(16) 0.0124(16) 0.0157(16) 0.0009(14) 0.0015(13) -0.0010(13)
C12 0.0127(17) 0.0141(19) 0.0125(16) 0.0011(14) -0.0012(13) 0.0004(13)
C13 0.0135(16) 0.0148(17) 0.0114(16) 0.0016(14) -0.0013(13) -0.0025(13)
C14 0.0101(16) 0.0118(15) 0.0150(17) 0.0007(13) 0.0008(13) -0.0022(13)
C15 0.0148(17) 0.0157(17) 0.0114(17) 0.0005(14) 0.0011(14) -0.0023(14)
C16 0.0146(16) 0.0150(18) 0.0121(18) 0.0022(13) -0.0003(13) -0.0037(14)
C17 0.0113(16) 0.0128(17) 0.0173(17) 0.0039(14) -0.0003(13) 0.0002(13)
C18 0.0145(17) 0.0136(18) 0.0146(17) -0.0017(13) 0.0028(13) -0.0014(13)
N6 0.0139(13) 0.0122(17) 0.0127(15) -0.0003(12) 0.0023(10) -0.0011(11)
N7 0.0121(14) 0.0120(14) 0.0121(14) -0.0009(11) 0.0009(11) -0.0007(11)
N8 0.0131(13) 0.0136(17) 0.0118(17) 0.0006(11) 0.0010(11) 0.0007(13)
N9 0.0116(15) 0.0129(15) 0.0159(16) 0.0015(12) 0.0019(11) -0.0020(11)
N10 0.0112(13) 0.0163(16) 0.0181(16) 0.0055(13) 0.0019(12) -0.0018(12)
O5 0.0279(14) 0.0222(13) 0.0098(13) -0.0014(11) 0.0011(9) 0.0052(11)
O6 0.0161(12) 0.0152(12) 0.0194(14) 0.0040(11) -0.0013(10) 0.0020(11)
O7 0.0192(13) 0.0169(12) 0.0223(14) -0.0016(12) 0.0010(11) 0.0025(10)
O8 0.0200(13) 0.0293(14) 0.0172(13) 0.0051(12) -0.0034(10) 0.0051(12)
C1 0.0098(15) 0.0113(16) 0.0146(17) 0.0002(14) -0.0003(12) -0.0021(13)
C2 0.0130(16) 0.0170(19) 0.0127(17) -0.0022(14) 0.0004(12) -0.0023(13)
C3 0.0139(18) 0.018(2) 0.0088(17) 0.0014(14) 0.0009(14) -0.0015(14)
C4 0.0090(16) 0.0121(16) 0.0171(18) -0.0009(13) -0.0030(13) -0.0027(13)
C5 0.0146(17) 0.0127(16) 0.0128(17) 0.0029(14) -0.0016(13) -0.0010(13)
C6 0.0160(16) 0.0183(18) 0.0126(19) -0.0023(14) 0.0005(13) -0.0027(14)
C7 0.0099(16) 0.0109(16) 0.0156(16) -0.0016(13) -0.0031(13) -0.0030(13)
C8 0.0115(16) 0.0111(18) 0.0148(18) 0.0010(13) -0.0020(13) -0.0019(13)
N1 0.0126(14) 0.0119(15) 0.0140(15) 0.0022(12) -0.0022(11) 0.0002(12)
N2 0.0110(14) 0.0141(14) 0.0125(14) 0.0018(12) -0.0003(11) 0.0001(11)
N3 0.0125(13) 0.0141(17) 0.0137(17) 0.0011(11) -0.0010(10) -0.0013(13)
N4 0.0125(14) 0.0144(15) 0.0151(16) 0.0005(13) -0.0001(11) -0.0013(12)
N5 0.0120(14) 0.0131(14) 0.0170(15) -0.0008(12) -0.0022(12) -0.0013(12)
O1 0.0290(15) 0.0231(13) 0.0141(14) 0.0038(11) -0.0001(10) 0.0078(11)
O2 0.0175(12) 0.0153(12) 0.0173(14) -0.0042(11) 0.0004(11) 0.0031(11)
O3 0.0187(12) 0.0176(12) 0.0215(14) 0.0058(12) -0.0005(11) 0.0040(11)
O4 0.0184(13) 0.0241(13) 0.0170(13) -0.0034(11) 0.0040(10) 0.0042(11)

loop_
_atom_type_symbol
_atom_type_description
_atom_type_scat_dispersion_real
_atom_type_scat_dispersion_imag
_atom_type_scat_source
C C 0.0181 0.0091 'International Tables Vol C Tables 4.2.6.8 and 6.1.1.4'
H H 0.0000 0.0000 'International Tables Vol C Tables 4.2.6.8 and 6.1.1.4'
N N 0.0311 0.0180 'International Tables Vol C Tables 4.2.6.8 and 6.1.1.4'
O O 0.0492 0.0322 'International Tables Vol C Tables 4.2.6.8 and 6.1.1.4'

loop_
_geom_angle_atom_site_label_1
_geom_angle_atom_site_label_2
_geom_angle_atom_site_label_3
_geom_angle
N6 C11 C12 114.7(3)
N6 C11 N9 119.5(3)
C12 C11 N9 125.8(3)
C13 C12 C11 103.3(3)
C13 C12 H12 128.4
C11 C12 H12 128.4
C12 C13 N7 106.5(3)
C12 C13 H13 126.7
N7 C13 H13 126.7
N8 C14 C15 125.8(3)
N8 C14 N7 113.6(3)
C15 C14 N7 120.7(3)
C16 C15 C14 117.1(3)
C16 C15 H15 121.4
C14 C15 H15 121.4
C15 C16 C17 117.7(3)
C15 C16 H16 121.1
C17 C16 H16 121.1
C18 C17 C16 121.0(3)
C18 C17 N10 118.3(3)
C16 C17 N10 120.8(3)
N8 C18 C17 122.1(3)
N8 C18 H18 119.0
C17 C18 H18 119.0
C11 N6 N7 102.5(3)
N6 N7 C13 113.0(3)
N6 N7 C14 120.5(3)
C13 N7 C14 126.5(3)
C14 N8 C18 116.3(3)
O5 N9 O6 125.0(3)
O5 N9 C11 118.7(3)
O6 N9 C11 116.3(3)
O8 N10 O7 124.4(3)
O8 N10 C17 117.9(3)
O7 N10 C17 117.7(3)
N1 C1 C2 114.7(3)
N1 C1 N4 119.2(3)
C2 C1 N4 126.1(3)
C3 C2 C1 103.2(3)
C3 C2 H2 128.4
C1 C2 H2 128.4
C2 C3 N2 107.2(3)
C2 C3 H3 126.4
N2 C3 H3 126.4
N3 C4 C5 125.4(3)
N3 C4 N2 113.9(3)
C5 C4 N2 120.7(3)
C4 C5 C6 117.4(3)
C4 C5 H5 121.3
C6 C5 H5 121.3
C7 C6 C5 117.4(3)
C7 C6 H6 121.3
C5 C6 H6 121.3
C6 C7 C8 121.3(3)
C6 C7 N5 120.6(3)
C8 C7 N5 118.1(3)
N3 C8 C7 121.7(3)
N3 C8 H8 119.1
C7 C8 H8 119.1
C1 N1 N2 102.2(3)
N1 N2 C3 112.8(3)
N1 N2 C4 120.5(3)
C3 N2 C4 126.6(3)
C4 N3 C8 116.7(3)
O1 N4 O2 125.3(3)
O1 N4 C1 118.8(3)
O2 N4 C1 115.9(3)
O4 N5 O3 124.0(3)
O4 N5 C7 118.5(3)
O3 N5 C7 117.5(3)

loop_
_geom_bond_atom_site_label_1
_geom_bond_atom_site_label_2
_geom_bond_distance
C11 N6 1.318(5)
C11 C12 1.402(5)
C11 N9 1.451(4)
C12 C13 1.369(5)
C12 H12 0.9500
C13 N7 1.372(4)
C13 H13 0.9500
C14 N8 1.331(4)
C14 C15 1.395(5)
C14 N7 1.420(4)
C15 C16 1.378(5)
C15 H15 0.9500
C16 C17 1.389(5)
C16 H16 0.9500
C17 C18 1.379(5)
C17 N10 1.464(4)
C18 N8 1.338(4)
C18 H18 0.9500
N6 N7 1.352(4)
N9 O5 1.225(4)
N9 O6 1.229(4)
N10 O8 1.220(4)
N10 O7 1.232(4)
C1 N1 1.327(5)
C1 C2 1.402(5)
C1 N4 1.453(4)
C2 C3 1.361(5)
C2 H2 0.9500
C3 N2 1.370(4)
C3 H3 0.9500
C4 N3 1.334(5)
C4 C5 1.389(5)
C4 N2 1.418(4)
C5 C6 1.389(5)
C5 H5 0.9500
C6 C7 1.382(5)
C6 H6 0.9500
C7 C8 1.384(5)
C7 N5 1.463(4)
C8 N3 1.337(4)
C8 H8 0.9500
N1 N2 1.354(4)
N4 O1 1.223(4)
N4 O2 1.228(4)
N5 O4 1.223(4)
N5 O3 1.234(4)

loop_
_geom_torsion_atom_site_label_1
_geom_torsion_atom_site_label_2
_geom_torsion_atom_site_label_3
_geom_torsion_atom_site_label_4
_geom_torsion
N6 C11 C12 C13 -1.1(4)
N9 C11 C12 C13 -179.1(3)
C11 C12 C13 N7 1.1(4)
N8 C14 C15 C16 -0.6(5)
N7 C14 C15 C16 179.7(3)
C14 C15 C16 C17 0.6(5)
C15 C16 C17 C18 -0.1(5)
C15 C16 C17 N10 179.2(3)
C16 C17 C18 N8 -0.5(5)
N10 C17 C18 N8 -179.8(3)
C12 C11 N6 N7 0.6(4)
N9 C11 N6 N7 178.7(3)
C11 N6 N7 C13 0.2(4)
C11 N6 N7 C14 -178.0(3)
C12 C13 N7 N6 -0.9(4)
C12 C13 N7 C14 177.2(3)
N8 C14 N7 N6 -177.1(3)
C15 C14 N7 N6 2.6(5)
N8 C14 N7 C13 5.0(5)
C15 C14 N7 C13 -175.3(3)
C15 C14 N8 C18 0.0(5)
N7 C14 N8 C18 179.7(3)
C17 C18 N8 C14 0.6(5)
N6 C11 N9 O5 8.4(5)
C12 C11 N9 O5 -173.7(3)
N6 C11 N9 O6 -171.2(3)
C12 C11 N9 O6 6.7(5)
C18 C17 N10 O8 -179.1(3)
C16 C17 N10 O8 1.6(5)
C18 C17 N10 O7 1.2(4)
C16 C17 N10 O7 -178.1(3)
N1 C1 C2 C3 -0.2(4)
N4 C1 C2 C3 178.5(3)
C1 C2 C3 N2 0.2(4)
N3 C4 C5 C6 0.6(5)
N2 C4 C5 C6 -179.7(3)
C4 C5 C6 C7 -0.4(5)
C5 C6 C7 C8 0.0(5)
C5 C6 C7 N5 180.0(3)
C6 C7 C8 N3 0.3(5)
N5 C7 C8 N3 -179.7(3)
C2 C1 N1 N2 0.1(4)
N4 C1 N1 N2 -178.7(3)
C1 N1 N2 C3 0.0(4)
C1 N1 N2 C4 177.9(3)
C2 C3 N2 N1 -0.1(4)
C2 C3 N2 C4 -177.9(3)
N3 C4 N2 N1 178.3(3)
C5 C4 N2 N1 -1.4(5)
N3 C4 N2 C3 -4.1(5)
C5 C4 N2 C3 176.2(3)
C5 C4 N3 C8 -0.4(5)
N2 C4 N3 C8 179.9(3)
C7 C8 N3 C4 -0.1(5)
N1 C1 N4 O1 -5.4(5)
C2 C1 N4 O1 176.0(3)
N1 C1 N4 O2 173.1(3)
C2 C1 N4 O2 -5.6(4)
C6 C7 N5 O4 -2.3(5)
C8 C7 N5 O4 177.7(3)
C6 C7 N5 O3 177.6(3)
C8 C7 N5 O3 -2.5(4)
